data_7151157
loop_
_publ_author_name
'Kumarn, Sirirat'
'Oelke, Alexander J.'
'Shaw, David M.'
'Longbottom, Deborah A.'
'Ley, Steven V.'

_publ_section_title
;
 A sequential enantioselective, organocatalytic route to chiral
 1,2-oxazines and chiral pyridazines
;
_journal_issue 16
_journal_name_full 'Organic &amp;  Biomolecular Chemistry'
_journal_page_first 2678
_journal_paper_doi 10.1039/b708646f
_journal_volume 5
_journal_year 2007
_chemical_formula_moiety 'C15 H17 N3 O2'
_chemical_formula_sum 'C15 H17 N3 O2'
_chemical_formula_weight 271.32
_chemical_name_systematic
;
?
;
_space_group_IT_number 2
_symmetry_cell_setting triclinic
_symmetry_space_group_name_Hall '-P 1'
_symmetry_space_group_name_H-M 'P -1'
_atom_sites_solution_hydrogens geom
_atom_sites_solution_primary direct
_atom_sites_solution_secondary difmap
_audit_creation_method SHELXL-97
_cell_angle_alpha 71.4020(10)
_cell_angle_beta 85.487(2)
_cell_angle_gamma 63.189(2)
_cell_formula_units_Z 2
_cell_length_a 7.6411(3)
_cell_length_b 8.4172(3)
_cell_length_c 12.5210(5)
_cell_measurement_reflns_used 8155
_cell_measurement_temperature 180(2)
_cell_measurement_theta_max 29.13
_cell_measurement_theta_min 1.02
_cell_volume 679.18(5)
_computing_cell_refinement 'HKL Scalepack (Otwinowski & Minor 1997)'
_computing_data_collection 'Collect (Nonius B.V. 1998)'
_computing_data_reduction
;
HKL Denzo and Scalepack (Otwinowski & Minor 1997)
;
_computing_publication_material 'SHELXL-97 (Sheldrick 1997)'
_computing_structure_refinement 'SHELXL-97 (Sheldrick 1997)'
_computing_structure_solution 'SIR-92 (Altomare et al. 1994)'
_diffrn_ambient_temperature 180(2)
_diffrn_measured_fraction_theta_full 0.987
_diffrn_measured_fraction_theta_max 0.987
_diffrn_measurement_device_type 'Nonius Kappa CCD'
_diffrn_measurement_method 'Thin slice \w and \f scans'
_diffrn_radiation_source 'fine-focus sealed tube'
_diffrn_radiation_type MoK\a
_diffrn_radiation_wavelength 0.71073
_diffrn_reflns_av_R_equivalents 0.0351
_diffrn_reflns_av_sigmaI/netI 0.0465
_diffrn_reflns_limit_h_max 10
_diffrn_reflns_limit_h_min -10
_diffrn_reflns_limit_k_max 11
_diffrn_reflns_limit_k_min -11
_diffrn_reflns_limit_l_max 17
_diffrn_reflns_limit_l_min -11
_diffrn_reflns_number 7896
_diffrn_reflns_theta_full 29.10
_diffrn_reflns_theta_max 29.10
_diffrn_reflns_theta_min 3.57
_exptl_absorpt_coefficient_mu 0.090
_exptl_absorpt_correction_T_max 1.000
_exptl_absorpt_correction_T_min 0.876
_exptl_absorpt_correction_type multi-scan
_exptl_absorpt_process_details
;
multi-scan from symmetry-related measurements
Sortav (Blessing 1995)
;
_exptl_crystal_colour colourless
_exptl_crystal_density_diffrn 1.327
_exptl_crystal_density_method 'not measured'
_exptl_crystal_description block
_exptl_crystal_F_000 288
_exptl_crystal_size_max 0.25
_exptl_crystal_size_mid 0.23
_exptl_crystal_size_min 0.07
_refine_diff_density_max 0.205
_refine_diff_density_min -0.198
_refine_diff_density_rms 0.044
_refine_ls_extinction_method none
_refine_ls_goodness_of_fit_ref 1.034
_refine_ls_hydrogen_treatment constr
_refine_ls_matrix_type full
_refine_ls_number_parameters 183
_refine_ls_number_reflns 3607
_refine_ls_number_restraints 0
_refine_ls_restrained_S_all 1.034
_refine_ls_R_factor_all 0.0649
_refine_ls_R_factor_gt 0.0448
_refine_ls_shift/su_max 0.000
_refine_ls_shift/su_mean 0.000
_refine_ls_structure_factor_coef Fsqd
_refine_ls_weighting_details 'calc w=1/[\s^2^(Fo^2^)+(0.0416P)^2^+0.1596P] where P=(Fo^2^+2Fc^2^)/3'
_refine_ls_weighting_scheme calc
_refine_ls_wR_factor_gt 0.1016
_refine_ls_wR_factor_ref 0.1124
_reflns_number_gt 2751
_reflns_number_total 3607
_reflns_threshold_expression >2sigma(I)
_cod_data_source_file b708646f.txt
_cod_data_source_block sl0641
_cod_original_sg_symbol_H-M P-1
_cod_database_code 7151157

loop_
_symmetry_equiv_pos_as_xyz
'x, y, z'
'-x, -y, -z'

loop_
_atom_site_label
_atom_site_type_symbol
_atom_site_fract_x
_atom_site_fract_y
_atom_site_fract_z
_atom_site_U_iso_or_equiv
_atom_site_adp_type
_atom_site_occupancy
_atom_site_symmetry_multiplicity
_atom_site_calc_flag
_atom_site_refinement_flags
_atom_site_disorder_assembly
_atom_site_disorder_group
O1 O 0.75130(13) 0.47485(13) 0.08842(8) 0.0359(2) Uani 1 1 d . . .
O2 O 0.69634(13) 0.83353(13) 0.31271(8) 0.0370(2) Uani 1 1 d . . .
N1 N 0.49096(15) 0.72460(14) 0.12719(9) 0.0275(2) Uani 1 1 d . . .
N2 N 0.48250(14) 0.84590(14) 0.18607(9) 0.0286(2) Uani 1 1 d . . .
N3 N 0.78047(14) 0.61265(14) 0.21737(9) 0.0284(2) Uani 1 1 d . . .
C1 C 0.38353(18) 0.82085(18) 0.01473(11) 0.0305(3) Uani 1 1 d . . .
H1A H 0.3346 0.7407 -0.0030 0.037 Uiso 1 1 calc R . .
H1B H 0.4737 0.8420 -0.0431 0.037 Uiso 1 1 calc R . .
C2 C 0.21381(19) 1.00527(18) 0.01114(12) 0.0334(3) Uani 1 1 d . . .
H2 H 0.1325 1.0778 -0.0574 0.040 Uiso 1 1 calc R . .
C3 C 0.16836(18) 1.07500(18) 0.09605(11) 0.0330(3) Uani 1 1 d . . .
H3 H 0.0571 1.1933 0.0858 0.040 Uiso 1 1 calc R . .
C4 C 0.28725(17) 0.97288(17) 0.20840(11) 0.0289(3) Uani 1 1 d . . .
H4 H 0.3003 1.0670 0.2355 0.035 Uiso 1 1 calc R . .
C5 C 0.18870(19) 0.87297(19) 0.29864(11) 0.0339(3) Uani 1 1 d . . .
H5 H 0.1647 0.7870 0.2688 0.041 Uiso 1 1 calc R . .
C6 C -0.0096(2) 1.0178(2) 0.32053(14) 0.0465(4) Uani 1 1 d . . .
H6A H -0.0724 0.9534 0.3770 0.070 Uiso 1 1 calc R . .
H6B H -0.0943 1.0880 0.2500 0.070 Uiso 1 1 calc R . .
H6C H 0.0109 1.1047 0.3486 0.070 Uiso 1 1 calc R . .
C7 C 0.3186(2) 0.7563(3) 0.40859(14) 0.0548(4) Uani 1 1 d . . .
H7A H 0.2491 0.6995 0.4647 0.082 Uiso 1 1 calc R . .
H7B H 0.3497 0.8372 0.4370 0.082 Uiso 1 1 calc R . .
H7C H 0.4407 0.6571 0.3949 0.082 Uiso 1 1 calc R . .
C8 C 0.68354(17) 0.58953(17) 0.13863(10) 0.0278(3) Uani 1 1 d . . .
C9 C 0.65536(18) 0.77318(17) 0.24750(11) 0.0285(3) Uani 1 1 d . . .
C10 C 0.98658(17) 0.50772(17) 0.25270(11) 0.0276(3) Uani 1 1 d . . .
C11 C 1.04510(19) 0.42782(19) 0.36702(11) 0.0341(3) Uani 1 1 d . . .
H11 H 0.9498 0.4398 0.4213 0.041 Uiso 1 1 calc R . .
C12 C 1.2440(2) 0.3302(2) 0.40157(12) 0.0405(3) Uani 1 1 d . . .
H12 H 1.2855 0.2741 0.4798 0.049 Uiso 1 1 calc R . .
C13 C 1.38264(19) 0.3144(2) 0.32199(13) 0.0390(3) Uani 1 1 d . . .
H13 H 1.5189 0.2477 0.3457 0.047 Uiso 1 1 calc R . .
C14 C 1.32244(19) 0.39560(19) 0.20822(12) 0.0345(3) Uani 1 1 d . . .
H14 H 1.4178 0.3853 0.1540 0.041 Uiso 1 1 calc R . .
C15 C 1.12383(18) 0.49221(17) 0.17232(11) 0.0301(3) Uani 1 1 d . . .
H15 H 1.0826 0.5468 0.0940 0.036 Uiso 1 1 calc R . .

loop_
_atom_site_aniso_label
_atom_site_aniso_U_11
_atom_site_aniso_U_22
_atom_site_aniso_U_33
_atom_site_aniso_U_23
_atom_site_aniso_U_13
_atom_site_aniso_U_12
O1 0.0337(5) 0.0352(5) 0.0381(5) -0.0188(4) 0.0011(4) -0.0099(4)
O2 0.0345(5) 0.0419(5) 0.0407(5) -0.0215(4) -0.0006(4) -0.0162(4)
N1 0.0274(5) 0.0285(5) 0.0282(5) -0.0123(4) 0.0007(4) -0.0114(4)
N2 0.0259(5) 0.0300(5) 0.0326(6) -0.0151(4) 0.0017(4) -0.0112(4)
N3 0.0250(5) 0.0300(5) 0.0300(6) -0.0123(4) 0.0006(4) -0.0101(4)
C1 0.0299(6) 0.0340(6) 0.0283(6) -0.0104(5) -0.0010(5) -0.0143(5)
C2 0.0293(6) 0.0342(7) 0.0328(7) -0.0055(5) -0.0013(5) -0.0139(5)
C3 0.0268(6) 0.0292(6) 0.0375(7) -0.0077(5) 0.0007(5) -0.0097(5)
C4 0.0251(6) 0.0272(6) 0.0349(7) -0.0124(5) 0.0043(5) -0.0110(5)
C5 0.0332(7) 0.0361(7) 0.0375(7) -0.0139(6) 0.0070(5) -0.0191(6)
C6 0.0386(8) 0.0520(9) 0.0546(10) -0.0243(8) 0.0181(7) -0.0225(7)
C7 0.0484(9) 0.0659(11) 0.0392(9) 0.0020(8) 0.0025(7) -0.0292(8)
C8 0.0269(6) 0.0283(6) 0.0282(6) -0.0094(5) 0.0020(5) -0.0122(5)
C9 0.0271(6) 0.0305(6) 0.0293(6) -0.0108(5) 0.0029(5) -0.0134(5)
C10 0.0248(6) 0.0273(6) 0.0301(6) -0.0094(5) 0.0004(5) -0.0107(5)
C11 0.0317(6) 0.0405(7) 0.0291(7) -0.0105(6) 0.0026(5) -0.0158(6)
C12 0.0370(7) 0.0456(8) 0.0334(7) -0.0099(6) -0.0071(6) -0.0144(6)
C13 0.0266(6) 0.0411(7) 0.0485(9) -0.0191(7) -0.0038(6) -0.0105(6)
C14 0.0293(6) 0.0370(7) 0.0423(8) -0.0195(6) 0.0080(5) -0.0154(6)
C15 0.0319(6) 0.0293(6) 0.0288(6) -0.0099(5) 0.0034(5) -0.0134(5)

loop_
_atom_type_symbol
_atom_type_description
_atom_type_scat_dispersion_real
_atom_type_scat_dispersion_imag
_atom_type_scat_source
C C 0.0033 0.0016 'International Tables Vol C Tables 4.2.6.8 and 6.1.1.4'
H H 0.0000 0.0000 'International Tables Vol C Tables 4.2.6.8 and 6.1.1.4'
N N 0.0061 0.0033 'International Tables Vol C Tables 4.2.6.8 and 6.1.1.4'
O O 0.0106 0.0060 'International Tables Vol C Tables 4.2.6.8 and 6.1.1.4'

loop_
_geom_angle_atom_site_label_1
_geom_angle_atom_site_label_2
_geom_angle_atom_site_label_3
_geom_angle
_geom_angle_site_symmetry_1
_geom_angle_site_symmetry_3
_geom_angle_publ_flag
C8 N1 N2 107.17(9) . . ?
C8 N1 C1 119.43(10) . . ?
N2 N1 C1 114.62(9) . . ?
C9 N2 N1 110.17(9) . . ?
C9 N2 C4 127.80(10) . . ?
N1 N2 C4 116.74(9) . . ?
C8 N3 C9 110.68(10) . . ?
C8 N3 C10 126.01(10) . . ?
C9 N3 C10 122.72(10) . . ?
N1 C1 C2 110.58(10) . . ?
N1 C1 H1A 109.5 . . ?
C2 C1 H1A 109.5 . . ?
N1 C1 H1B 109.5 . . ?
C2 C1 H1B 109.5 . . ?
H1A C1 H1B 108.1 . . ?
C3 C2 C1 125.04(12) . . ?
C3 C2 H2 117.5 . . ?
C1 C2 H2 117.5 . . ?
C2 C3 C4 122.13(12) . . ?
C2 C3 H3 118.9 . . ?
C4 C3 H3 118.9 . . ?
N2 C4 C3 106.00(10) . . ?
N2 C4 C5 113.65(10) . . ?
C3 C4 C5 112.40(10) . . ?
N2 C4 H4 108.2 . . ?
C3 C4 H4 108.2 . . ?
C5 C4 H4 108.2 . . ?
C7 C5 C6 110.10(12) . . ?
C7 C5 C4 111.85(11) . . ?
C6 C5 C4 109.84(11) . . ?
C7 C5 H5 108.3 . . ?
C6 C5 H5 108.3 . . ?
C4 C5 H5 108.3 . . ?
C5 C6 H6A 109.5 . . ?
C5 C6 H6B 109.5 . . ?
H6A C6 H6B 109.5 . . ?
C5 C6 H6C 109.5 . . ?
H6A C6 H6C 109.5 . . ?
H6B C6 H6C 109.5 . . ?
C5 C7 H7A 109.5 . . ?
C5 C7 H7B 109.5 . . ?
H7A C7 H7B 109.5 . . ?
C5 C7 H7C 109.5 . . ?
H7A C7 H7C 109.5 . . ?
H7B C7 H7C 109.5 . . ?
O1 C8 N1 125.78(11) . . ?
O1 C8 N3 128.04(11) . . ?
N1 C8 N3 106.19(10) . . ?
O2 C9 N2 128.12(11) . . ?
O2 C9 N3 126.97(12) . . ?
N2 C9 N3 104.90(10) . . ?
C11 C10 C15 121.01(11) . . ?
C11 C10 N3 119.22(11) . . ?
C15 C10 N3 119.74(11) . . ?
C10 C11 C12 119.43(12) . . ?
C10 C11 H11 120.3 . . ?
C12 C11 H11 120.3 . . ?
C11 C12 C13 120.08(13) . . ?
C11 C12 H12 120.0 . . ?
C13 C12 H12 120.0 . . ?
C14 C13 C12 119.95(12) . . ?
C14 C13 H13 120.0 . . ?
C12 C13 H13 120.0 . . ?
C13 C14 C15 120.63(12) . . ?
C13 C14 H14 119.7 . . ?
C15 C14 H14 119.7 . . ?
C10 C15 C14 118.89(12) . . ?
C10 C15 H15 120.6 . . ?
C14 C15 H15 120.6 . . ?

loop_
_geom_bond_atom_site_label_1
_geom_bond_atom_site_label_2
_geom_bond_distance
_geom_bond_site_symmetry_2
_geom_bond_publ_flag
O1 C8 1.2166(14) . ?
O2 C9 1.2129(15) . ?
N1 C8 1.3779(15) . ?
N1 N2 1.4153(13) . ?
N1 C1 1.4722(16) . ?
N2 C9 1.3569(16) . ?
N2 C4 1.4605(15) . ?
N3 C8 1.3877(15) . ?
N3 C9 1.4089(15) . ?
N3 C10 1.4359(15) . ?
C1 C2 1.4973(18) . ?
C1 H1A 0.9900 . ?
C1 H1B 0.9900 . ?
C2 C3 1.3234(19) . ?
C2 H2 0.9500 . ?
C3 C4 1.5062(18) . ?
C3 H3 0.9500 . ?
C4 C5 1.5434(18) . ?
C4 H4 1.0000 . ?
C5 C7 1.523(2) . ?
C5 C6 1.5290(19) . ?
C5 H5 1.0000 . ?
C6 H6A 0.9800 . ?
C6 H6B 0.9800 . ?
C6 H6C 0.9800 . ?
C7 H7A 0.9800 . ?
C7 H7B 0.9800 . ?
C7 H7C 0.9800 . ?
C10 C11 1.3844(17) . ?
C10 C15 1.3871(17) . ?
C11 C12 1.3868(18) . ?
C11 H11 0.9500 . ?
C12 C13 1.387(2) . ?
C12 H12 0.9500 . ?
C13 C14 1.381(2) . ?
C13 H13 0.9500 . ?
C14 C15 1.3883(18) . ?
C14 H14 0.9500 . ?
C15 H15 0.9500 . ?

loop_
_geom_torsion_atom_site_label_1
_geom_torsion_atom_site_label_2
_geom_torsion_atom_site_label_3
_geom_torsion_atom_site_label_4
_geom_torsion
_geom_torsion_site_symmetry_1
_geom_torsion_site_symmetry_2
_geom_torsion_site_symmetry_3
_geom_torsion_site_symmetry_4
_geom_torsion_publ_flag
C8 N1 N2 C9 -9.59(13) . . . . ?
C1 N1 N2 C9 -144.59(11) . . . . ?
C8 N1 N2 C4 -165.97(10) . . . . ?
C1 N1 N2 C4 59.03(13) . . . . ?
C8 N1 C1 C2 -158.07(11) . . . . ?
N2 N1 C1 C2 -28.93(14) . . . . ?
N1 C1 C2 C3 1.43(19) . . . . ?
C1 C2 C3 C4 0.3(2) . . . . ?
C9 N2 C4 C3 155.77(12) . . . . ?
N1 N2 C4 C3 -52.65(13) . . . . ?
C9 N2 C4 C5 -80.27(15) . . . . ?
N1 N2 C4 C5 71.30(14) . . . . ?
C2 C3 C4 N2 23.19(16) . . . . ?
C2 C3 C4 C5 -101.54(14) . . . . ?
N2 C4 C5 C7 54.56(15) . . . . ?
C3 C4 C5 C7 174.97(12) . . . . ?
N2 C4 C5 C6 177.13(11) . . . . ?
C3 C4 C5 C6 -62.46(14) . . . . ?
N2 N1 C8 O1 -170.71(12) . . . . ?
C1 N1 C8 O1 -38.27(18) . . . . ?
N2 N1 C8 N3 9.13(13) . . . . ?
C1 N1 C8 N3 141.57(11) . . . . ?
C9 N3 C8 O1 173.97(13) . . . . ?
C10 N3 C8 O1 2.6(2) . . . . ?
C9 N3 C8 N1 -5.86(14) . . . . ?
C10 N3 C8 N1 -177.23(11) . . . . ?
N1 N2 C9 O2 -175.45(13) . . . . ?
C4 N2 C9 O2 -22.4(2) . . . . ?
N1 N2 C9 N3 5.78(13) . . . . ?
C4 N2 C9 N3 158.85(11) . . . . ?
C8 N3 C9 O2 -178.75(13) . . . . ?
C10 N3 C9 O2 -7.1(2) . . . . ?
C8 N3 C9 N2 0.04(14) . . . . ?
C10 N3 C9 N2 171.74(11) . . . . ?
C8 N3 C10 C11 -129.91(14) . . . . ?
C9 N3 C10 C11 59.70(16) . . . . ?
C8 N3 C10 C15 51.86(17) . . . . ?
C9 N3 C10 C15 -118.52(13) . . . . ?
C15 C10 C11 C12 -0.2(2) . . . . ?
N3 C10 C11 C12 -178.45(12) . . . . ?
C10 C11 C12 C13 0.5(2) . . . . ?
C11 C12 C13 C14 -0.1(2) . . . . ?
C12 C13 C14 C15 -0.5(2) . . . . ?
C11 C10 C15 C14 -0.36(18) . . . . ?
N3 C10 C15 C14 177.83(11) . . . . ?
C13 C14 C15 C10 0.74(19) . . . . ?
